data_1502508
loop_
_publ_author_name
'Zhong, Cheng'
'Wang, Yikai'
'Hung, Alvin W.'
'Schreiber, Stuart L.'
'Young, Damian W.'

_publ_section_title
;
 Diastereoselective control of intramolecular aza-Michael reactions using
 achiral catalysts.
;
_journal_issue 20
_journal_name_full 'Organic letters'
_journal_page_first 5556
_journal_page_last 5559
_journal_paper_doi 10.1021/ol202276h
_journal_volume 13
_journal_year 2011
_chemical_absolute_configuration ad
_chemical_formula_sum 'C44 H52 N4 O8'
_chemical_formula_weight 764.90
_chemical_name_systematic
; 
 ? 
;
_space_group_IT_number 19
_symmetry_cell_setting orthorhombic
_symmetry_space_group_name_Hall 'P 2ac 2ab'
_symmetry_space_group_name_H-M 'P 21 21 21'
_atom_sites_solution_hydrogens geom
_atom_sites_solution_primary direct
_atom_sites_solution_secondary difmap
_audit_creation_method SHELXL-97
_cell_angle_alpha 90.00
_cell_angle_beta 90.00
_cell_angle_gamma 90.00
_cell_formula_units_Z 4
_cell_length_a 10.3717(2)
_cell_length_b 16.0215(3)
_cell_length_c 24.5159(4)
_cell_measurement_reflns_used 9167
_cell_measurement_temperature 100(2)
_cell_measurement_theta_max 65.6
_cell_measurement_theta_min 2.78
_cell_volume 4073.81(13)
_computing_cell_refinement 'SAINT 7.46A (Bruker-AXS, 2009)'
_computing_data_collection 'APEX2 v2009.3.0 (Bruker-AXS, 2009)'
_computing_data_reduction 'SAINT 7.46A (Bruker-AXS, 2009)'
_computing_molecular_graphics 'Bruker SHELXTL'
_computing_publication_material 'Bruker SHELXTL'
_computing_structure_refinement 'SHELXL-97 (Sheldrick, 2008)'
_computing_structure_solution 'SHELXS-97 (Sheldrick, 2008)'
_diffrn_ambient_temperature 100(2)
_diffrn_measured_fraction_theta_full 0.995
_diffrn_measured_fraction_theta_max 0.995
_diffrn_measurement_device_type 'CCD area detector'
_diffrn_measurement_method 'phi and omega scans'
_diffrn_radiation_monochromator graphite
_diffrn_radiation_source 'fine-focus sealed tube'
_diffrn_radiation_type CuK\a
_diffrn_radiation_wavelength 1.54178
_diffrn_reflns_av_R_equivalents 0.0437
_diffrn_reflns_av_sigmaI/netI 0.0143
_diffrn_reflns_limit_h_max 12
_diffrn_reflns_limit_h_min -12
_diffrn_reflns_limit_k_max 18
_diffrn_reflns_limit_k_min -18
_diffrn_reflns_limit_l_max 28
_diffrn_reflns_limit_l_min -29
_diffrn_reflns_number 102075
_diffrn_reflns_theta_full 66.40
_diffrn_reflns_theta_max 66.40
_diffrn_reflns_theta_min 3.30
_exptl_absorpt_coefficient_mu 0.698
_exptl_absorpt_correction_T_max 0.9209
_exptl_absorpt_correction_T_min 0.8503
_exptl_absorpt_correction_type multi-scan
_exptl_absorpt_process_details sadabs
_exptl_crystal_colour colorless
_exptl_crystal_density_diffrn 1.247
_exptl_crystal_density_method 'not measured'
_exptl_crystal_description brock
_exptl_crystal_F_000 1632
_exptl_crystal_size_max 0.24
_exptl_crystal_size_mid 0.18
_exptl_crystal_size_min 0.12
_refine_diff_density_max 0.142
_refine_diff_density_min -0.222
_refine_diff_density_rms 0.059
_refine_ls_abs_structure_details 'Flack H D (1983), Acta Cryst. A39, 876-881'
_refine_ls_abs_structure_Flack 0.00(10)
_refine_ls_extinction_method none
_refine_ls_goodness_of_fit_ref 1.024
_refine_ls_hydrogen_treatment mixed
_refine_ls_matrix_type full
_refine_ls_number_parameters 515
_refine_ls_number_reflns 7039
_refine_ls_number_restraints 0
_refine_ls_restrained_S_all 1.024
_refine_ls_R_factor_all 0.0270
_refine_ls_R_factor_gt 0.0268
_refine_ls_shift/su_max 0.001
_refine_ls_shift/su_mean 0.000
_refine_ls_structure_factor_coef Fsqd
_refine_ls_weighting_details 'calc w=1/[\s^2^(Fo^2^)+(0.0375P)^2^+0.8539P] where P=(Fo^2^+2Fc^2^)/3'
_refine_ls_weighting_scheme calc
_refine_ls_wR_factor_gt 0.0678
_refine_ls_wR_factor_ref 0.0680
_reflns_number_gt 6973
_reflns_number_total 7039
_reflns_threshold_expression >2sigma(I)
_cod_data_source_file ol202276h_si_004.cif
_cod_data_source_block Cheng1
_cod_original_sg_symbol_H-M P212121
_cod_database_code 1502508

loop_
_symmetry_equiv_pos_as_xyz
'x, y, z'
'x+1/2, -y+1/2, -z'
'-x, y+1/2, -z+1/2'
'-x+1/2, -y, z+1/2'

loop_
_atom_site_label
_atom_site_type_symbol
_atom_site_fract_x
_atom_site_fract_y
_atom_site_fract_z
_atom_site_U_iso_or_equiv
_atom_site_adp_type
_atom_site_occupancy
_atom_site_symmetry_multiplicity
_atom_site_calc_flag
_atom_site_refinement_flags
O1 O 0.85519(10) 0.74157(6) 0.34283(4) 0.0332(2) Uani 1 1 d .
O2 O 1.07244(9) 0.49089(6) 0.43991(4) 0.02389(19) Uani 1 1 d .
H2 H 1.0879(17) 0.4447(12) 0.4576(7) 0.041(5) Uiso 1 1 d .
O3 O 0.94130(10) 0.28576(6) 0.36774(4) 0.0348(2) Uani 1 1 d .
O4 O 0.90040(10) 0.34635(6) 0.44440(4) 0.0327(2) Uani 1 1 d .
N1 N 0.83243(10) 0.56665(6) 0.35499(4) 0.0203(2) Uani 1 1 d .
N2 N 0.92399(10) 0.34828(7) 0.39536(4) 0.0234(2) Uani 1 1 d .
C1 C 0.72100(13) 0.62218(8) 0.36501(5) 0.0229(3) Uani 1 1 d .
H1 H 0.6418 0.5925 0.3521 0.027 Uiso 1 1 calc R
C2 C 0.73747(15) 0.69980(8) 0.32993(6) 0.0294(3) Uani 1 1 d .
H2A H 0.7377 0.6838 0.2909 0.035 Uiso 1 1 calc R
H2B H 0.6640 0.7381 0.3361 0.035 Uiso 1 1 calc R
C3 C 0.96233(14) 0.68798(8) 0.33346(6) 0.0306(3) Uani 1 1 d .
H3B H 1.0429 0.7182 0.3423 0.037 Uiso 1 1 calc R
H3A H 0.9652 0.6728 0.2943 0.037 Uiso 1 1 calc R
C4 C 0.95512(12) 0.60911(8) 0.36743(5) 0.0228(3) Uani 1 1 d .
H4 H 0.9583 0.6237 0.4071 0.027 Uiso 1 1 calc R
C5 C 1.06925(12) 0.55434(8) 0.35297(5) 0.0234(3) Uani 1 1 d .
H5B H 1.1500 0.5843 0.3619 0.028 Uiso 1 1 calc R
H5A H 1.0688 0.5436 0.3132 0.028 Uiso 1 1 calc R
C6 C 1.06716(12) 0.47151(8) 0.38320(5) 0.0209(3) Uani 1 1 d .
C7 C 0.93669(12) 0.43143(7) 0.36775(5) 0.0203(2) Uani 1 1 d .
H7 H 0.9363 0.4218 0.3274 0.024 Uiso 1 1 calc R
C8 C 0.81838(12) 0.48487(8) 0.38212(5) 0.0203(3) Uani 1 1 d .
H8 H 0.8137 0.4929 0.4225 0.024 Uiso 1 1 calc R
C9 C 0.69881(13) 0.64728(9) 0.42547(5) 0.0258(3) Uani 1 1 d .
H9A H 0.7114 0.5977 0.4490 0.031 Uiso 1 1 calc R
H9B H 0.7636 0.6896 0.4361 0.031 Uiso 1 1 calc R
C10 C 0.56564(14) 0.68204(8) 0.43479(5) 0.0248(3) Uani 1 1 d .
C11 C 0.54490(15) 0.76765(9) 0.44129(6) 0.0335(3) Uani 1 1 d .
H11 H 0.6159 0.8050 0.4399 0.040 Uiso 1 1 calc R
C12 C 0.42160(16) 0.79854(10) 0.44979(6) 0.0401(4) Uani 1 1 d .
H12 H 0.4086 0.8569 0.4537 0.048 Uiso 1 1 calc R
C13 C 0.31737(15) 0.74475(10) 0.45258(6) 0.0361(3) Uani 1 1 d .
H13 H 0.2332 0.7661 0.4587 0.043 Uiso 1 1 calc R
C14 C 0.33623(14) 0.65995(10) 0.44644(5) 0.0310(3) Uani 1 1 d .
H14 H 0.2652 0.6227 0.4486 0.037 Uiso 1 1 calc R
C15 C 0.45952(14) 0.62933(9) 0.43704(5) 0.0265(3) Uani 1 1 d .
H15 H 0.4715 0.5710 0.4320 0.032 Uiso 1 1 calc R
C16 C 1.17984(12) 0.41677(8) 0.36632(6) 0.0244(3) Uani 1 1 d .
H16B H 1.1793 0.3653 0.3880 0.037 Uiso 1 1 calc R
H16C H 1.2608 0.4468 0.3726 0.037 Uiso 1 1 calc R
H16A H 1.1721 0.4028 0.3275 0.037 Uiso 1 1 calc R
C17 C 0.69868(12) 0.43964(8) 0.36241(5) 0.0215(3) Uani 1 1 d .
C18 C 0.67787(13) 0.42851(8) 0.30637(5) 0.0254(3) Uani 1 1 d .
H18 H 0.7349 0.4535 0.2808 0.030 Uiso 1 1 calc R
C19 C 0.57493(13) 0.38141(8) 0.28798(6) 0.0302(3) Uani 1 1 d .
H19 H 0.5616 0.3745 0.2499 0.036 Uiso 1 1 calc R
C20 C 0.49095(14) 0.34419(9) 0.32478(7) 0.0344(3) Uani 1 1 d .
H20 H 0.4209 0.3114 0.3120 0.041 Uiso 1 1 calc R
C21 C 0.51019(13) 0.35527(9) 0.38004(6) 0.0325(3) Uani 1 1 d .
H21 H 0.4525 0.3304 0.4054 0.039 Uiso 1 1 calc R
C22 C 0.61341(12) 0.40256(8) 0.39875(6) 0.0263(3) Uani 1 1 d .
H22 H 0.6258 0.4096 0.4369 0.032 Uiso 1 1 calc R
O5 O 0.17682(9) 0.35600(6) 0.49936(4) 0.0265(2) Uani 1 1 d .
O6 O 0.34658(10) 0.61879(6) 0.59436(4) 0.0280(2) Uani 1 1 d .
H6 H 0.3546(18) 0.6627(12) 0.6167(8) 0.048(5) Uiso 1 1 d .
O7 O 0.50714(11) 0.55421(8) 0.73364(4) 0.0438(3) Uani 1 1 d .
O8 O 0.31729(11) 0.60633(6) 0.71881(4) 0.0367(2) Uani 1 1 d .
N3 N 0.25067(10) 0.41846(6) 0.60331(4) 0.0206(2) Uani 1 1 d .
N4 N 0.40602(12) 0.55927(7) 0.70752(5) 0.0296(3) Uani 1 1 d .
C31 C 0.12168(12) 0.38192(8) 0.59493(5) 0.0229(3) Uani 1 1 d .
H31 H 0.0991 0.3506 0.6289 0.027 Uiso 1 1 calc R
C32 C 0.13167(13) 0.31823(8) 0.54894(5) 0.0254(3) Uani 1 1 d .
H32B H 0.1917 0.2732 0.5599 0.031 Uiso 1 1 calc R
H32A H 0.0459 0.2929 0.5425 0.031 Uiso 1 1 calc R
C33 C 0.30094(13) 0.39196(9) 0.50866(5) 0.0255(3) Uani 1 1 d .
H33A H 0.3327 0.4172 0.4743 0.031 Uiso 1 1 calc R
H33B H 0.3621 0.3474 0.5194 0.031 Uiso 1 1 calc R
C34 C 0.29756(12) 0.45814(8) 0.55284(5) 0.0226(3) Uani 1 1 d .
H34 H 0.2375 0.5040 0.5419 0.027 Uiso 1 1 calc R
C35 C 0.43225(13) 0.49290(8) 0.56030(5) 0.0248(3) Uani 1 1 d .
H35A H 0.4601 0.5203 0.5261 0.030 Uiso 1 1 calc R
H35B H 0.4926 0.4465 0.5679 0.030 Uiso 1 1 calc R
C36 C 0.43828(13) 0.55585(8) 0.60685(5) 0.0244(3) Uani 1 1 d .
C37 C 0.39537(13) 0.50513(8) 0.65770(5) 0.0224(3) Uani 1 1 d .
H37 H 0.4553 0.4567 0.6621 0.027 Uiso 1 1 calc R
C38 C 0.25728(13) 0.47128(8) 0.65240(5) 0.0215(3) Uani 1 1 d .
H38 H 0.1957 0.5189 0.6487 0.026 Uiso 1 1 calc R
C39 C 0.01047(12) 0.44547(8) 0.58415(6) 0.0252(3) Uani 1 1 d .
H39B H 0.0322 0.4997 0.6012 0.030 Uiso 1 1 calc R
H39A H 0.0012 0.4544 0.5444 0.030 Uiso 1 1 calc R
C40 C -0.11509(12) 0.41402(8) 0.60714(5) 0.0247(3) Uani 1 1 d .
C41 C -0.19651(13) 0.36211(9) 0.57753(6) 0.0285(3) Uani 1 1 d .
H41 H -0.1768 0.3498 0.5405 0.034 Uiso 1 1 calc R
C42 C -0.30640(14) 0.32779(9) 0.60117(6) 0.0320(3) Uani 1 1 d .
H42 H -0.3600 0.2915 0.5805 0.038 Uiso 1 1 calc R
C43 C -0.33788(13) 0.34644(9) 0.65481(6) 0.0314(3) Uani 1 1 d .
H43 H -0.4122 0.3225 0.6712 0.038 Uiso 1 1 calc R
C44 C -0.25994(14) 0.40025(9) 0.68427(6) 0.0310(3) Uani 1 1 d .
H44 H -0.2825 0.4146 0.7206 0.037 Uiso 1 1 calc R
C45 C -0.14939(13) 0.43329(9) 0.66110(6) 0.0280(3) Uani 1 1 d .
H45 H -0.0961 0.4694 0.6820 0.034 Uiso 1 1 calc R
C46 C 0.57334(13) 0.59115(9) 0.61276(6) 0.0312(3) Uani 1 1 d .
H46B H 0.6336 0.5459 0.6213 0.047 Uiso 1 1 calc R
H46C H 0.5745 0.6324 0.6423 0.047 Uiso 1 1 calc R
H46A H 0.5991 0.6180 0.5785 0.047 Uiso 1 1 calc R
C47 C 0.22339(12) 0.42066(8) 0.70296(5) 0.0215(3) Uani 1 1 d .
C48 C 0.27247(13) 0.34060(8) 0.71011(5) 0.0246(3) Uani 1 1 d .
H48 H 0.3281 0.3172 0.6834 0.029 Uiso 1 1 calc R
C49 C 0.24051(15) 0.29475(9) 0.75621(6) 0.0313(3) Uani 1 1 d .
H49 H 0.2739 0.2400 0.7607 0.038 Uiso 1 1 calc R
C50 C 0.16036(15) 0.32825(10) 0.79559(6) 0.0359(4) Uani 1 1 d .
H50 H 0.1379 0.2964 0.8268 0.043 Uiso 1 1 calc R
C51 C 0.11306(13) 0.40832(10) 0.78929(6) 0.0329(3) Uani 1 1 d .
H51 H 0.0593 0.4319 0.8166 0.040 Uiso 1 1 calc R
C52 C 0.14403(13) 0.45430(9) 0.74317(5) 0.0273(3) Uani 1 1 d .
H52 H 0.1108 0.5092 0.7390 0.033 Uiso 1 1 calc R

loop_
_atom_site_aniso_label
_atom_site_aniso_U_11
_atom_site_aniso_U_22
_atom_site_aniso_U_33
_atom_site_aniso_U_23
_atom_site_aniso_U_13
_atom_site_aniso_U_12
O1 0.0361(5) 0.0192(4) 0.0443(6) 0.0002(4) 0.0057(5) 0.0044(4)
O2 0.0259(5) 0.0250(5) 0.0207(4) -0.0019(4) -0.0032(4) -0.0004(4)
O3 0.0353(5) 0.0201(5) 0.0490(6) -0.0063(4) -0.0016(5) 0.0009(4)
O4 0.0375(5) 0.0337(5) 0.0270(5) 0.0091(4) -0.0027(4) -0.0039(4)
N1 0.0217(5) 0.0179(5) 0.0213(5) -0.0008(4) 0.0003(4) 0.0033(4)
N2 0.0182(5) 0.0222(5) 0.0299(6) 0.0011(4) -0.0048(5) 0.0006(4)
C1 0.0235(6) 0.0221(6) 0.0231(6) -0.0039(5) -0.0021(5) 0.0050(5)
C2 0.0361(8) 0.0244(7) 0.0276(7) -0.0011(5) -0.0005(6) 0.0095(6)
C3 0.0318(7) 0.0222(7) 0.0379(8) 0.0020(6) 0.0065(6) 0.0021(6)
C4 0.0250(6) 0.0203(6) 0.0230(6) -0.0021(5) 0.0019(5) -0.0004(5)
C5 0.0230(6) 0.0237(6) 0.0233(6) -0.0005(5) 0.0012(5) -0.0019(5)
C6 0.0216(6) 0.0221(6) 0.0189(6) -0.0021(5) -0.0005(5) 0.0005(5)
C7 0.0229(6) 0.0187(6) 0.0192(5) 0.0006(5) -0.0013(5) 0.0014(5)
C8 0.0218(6) 0.0201(6) 0.0191(6) 0.0000(5) -0.0005(5) 0.0012(5)
C9 0.0279(7) 0.0272(7) 0.0224(6) -0.0047(5) -0.0022(5) 0.0061(6)
C10 0.0298(7) 0.0278(7) 0.0170(6) -0.0012(5) -0.0004(5) 0.0057(6)
C11 0.0368(8) 0.0274(7) 0.0363(8) -0.0040(6) 0.0055(7) 0.0044(6)
C12 0.0473(9) 0.0309(8) 0.0420(8) -0.0017(6) 0.0094(8) 0.0138(7)
C13 0.0312(7) 0.0503(9) 0.0268(7) 0.0020(6) 0.0038(6) 0.0173(7)
C14 0.0277(7) 0.0458(8) 0.0194(6) 0.0019(6) 0.0004(6) 0.0002(6)
C15 0.0337(7) 0.0280(7) 0.0177(6) 0.0016(5) 0.0000(6) 0.0047(6)
C16 0.0208(6) 0.0264(7) 0.0262(6) -0.0009(5) -0.0008(5) 0.0012(5)
C17 0.0202(6) 0.0176(6) 0.0266(6) -0.0011(5) 0.0002(5) 0.0054(5)
C18 0.0225(6) 0.0242(7) 0.0293(7) -0.0025(5) -0.0013(6) 0.0053(5)
C19 0.0268(7) 0.0280(7) 0.0359(7) -0.0089(6) -0.0077(6) 0.0085(6)
C20 0.0206(6) 0.0256(7) 0.0571(10) -0.0097(7) -0.0064(7) 0.0025(6)
C21 0.0209(6) 0.0267(7) 0.0500(9) 0.0042(6) 0.0047(6) 0.0026(6)
C22 0.0222(6) 0.0248(7) 0.0319(7) 0.0016(5) 0.0022(6) 0.0046(5)
O5 0.0294(5) 0.0276(5) 0.0224(5) -0.0004(4) -0.0033(4) 0.0004(4)
O6 0.0341(5) 0.0229(5) 0.0270(5) 0.0035(4) -0.0041(4) 0.0001(4)
O7 0.0418(6) 0.0626(8) 0.0268(5) -0.0013(5) -0.0088(5) -0.0150(6)
O8 0.0563(7) 0.0247(5) 0.0290(5) -0.0031(4) 0.0049(5) -0.0028(5)
N3 0.0210(5) 0.0225(5) 0.0182(5) 0.0008(4) 0.0006(4) -0.0003(4)
N4 0.0391(7) 0.0278(6) 0.0221(5) 0.0030(5) 0.0008(5) -0.0093(5)
C31 0.0222(6) 0.0236(6) 0.0227(6) 0.0028(5) -0.0009(5) -0.0019(5)
C32 0.0283(7) 0.0232(6) 0.0248(6) 0.0023(5) -0.0036(6) -0.0009(5)
C33 0.0247(6) 0.0303(7) 0.0214(6) 0.0003(5) 0.0012(5) 0.0030(5)
C34 0.0240(6) 0.0247(6) 0.0189(6) 0.0041(5) 0.0004(5) 0.0022(5)
C35 0.0253(7) 0.0295(7) 0.0197(6) 0.0041(5) 0.0026(5) 0.0009(5)
C36 0.0264(6) 0.0247(6) 0.0222(6) 0.0047(5) -0.0011(6) -0.0028(6)
C37 0.0265(6) 0.0222(6) 0.0185(6) 0.0007(5) -0.0011(5) -0.0017(5)
C38 0.0230(6) 0.0203(6) 0.0212(6) 0.0000(5) 0.0009(5) 0.0021(5)
C39 0.0237(6) 0.0250(7) 0.0268(7) 0.0011(6) -0.0014(5) -0.0007(5)
C40 0.0220(6) 0.0241(7) 0.0280(7) 0.0036(5) -0.0037(5) 0.0023(5)
C41 0.0260(7) 0.0319(7) 0.0277(7) -0.0016(6) -0.0023(6) 0.0009(6)
C42 0.0247(7) 0.0294(7) 0.0418(8) -0.0012(6) -0.0052(6) -0.0017(6)
C43 0.0231(7) 0.0309(7) 0.0402(8) 0.0054(6) 0.0029(6) -0.0012(6)
C44 0.0287(7) 0.0345(8) 0.0298(7) 0.0036(6) 0.0030(6) 0.0033(6)
C45 0.0251(6) 0.0296(7) 0.0292(7) 0.0002(6) -0.0033(6) 0.0006(6)
C46 0.0307(7) 0.0338(7) 0.0290(7) 0.0071(6) -0.0001(6) -0.0086(6)
C47 0.0196(6) 0.0259(6) 0.0190(6) -0.0014(5) -0.0013(5) -0.0042(5)
C48 0.0258(7) 0.0253(7) 0.0226(6) -0.0007(5) -0.0026(5) -0.0038(5)
C49 0.0388(8) 0.0271(7) 0.0281(7) 0.0053(6) -0.0104(6) -0.0108(6)
C50 0.0384(8) 0.0484(9) 0.0207(6) 0.0057(6) -0.0020(6) -0.0228(7)
C51 0.0240(7) 0.0522(9) 0.0226(7) -0.0059(6) 0.0038(6) -0.0105(6)
C52 0.0210(6) 0.0354(7) 0.0256(7) -0.0047(6) -0.0005(5) -0.0009(6)

loop_
_atom_type_symbol
_atom_type_description
_atom_type_scat_dispersion_real
_atom_type_scat_dispersion_imag
_atom_type_scat_source
C C 0.0181 0.0091 'International Tables Vol C Tables 4.2.6.8 and 6.1.1.4'
H H 0.0000 0.0000 'International Tables Vol C Tables 4.2.6.8 and 6.1.1.4'
N N 0.0311 0.0180 'International Tables Vol C Tables 4.2.6.8 and 6.1.1.4'
O O 0.0492 0.0322 'International Tables Vol C Tables 4.2.6.8 and 6.1.1.4'

loop_
_geom_angle_atom_site_label_1
_geom_angle_atom_site_label_2
_geom_angle_atom_site_label_3
_geom_angle
C3 O1 C2 110.44(10)
C6 O2 H2 107.8(11)
C4 N1 C8 113.66(9)
C4 N1 C1 111.26(9)
C8 N1 C1 112.45(10)
O3 N2 O4 123.46(11)
O3 N2 C7 117.69(10)
O4 N2 C7 118.82(10)
N1 C1 C2 108.06(10)
N1 C1 C9 115.47(10)
C2 C1 C9 110.14(11)
N1 C1 H1 107.6
C2 C1 H1 107.6
C9 C1 H1 107.6
O1 C2 C1 110.73(11)
O1 C2 H2A 109.5
C1 C2 H2A 109.5
O1 C2 H2B 109.5
C1 C2 H2B 109.5
H2A C2 H2B 108.1
O1 C3 C4 112.09(11)
O1 C3 H3B 109.2
C4 C3 H3B 109.2
O1 C3 H3A 109.2
C4 C3 H3A 109.2
H3B C3 H3A 107.9
N1 C4 C3 108.28(11)
N1 C4 C5 111.01(10)
C3 C4 C5 108.41(10)
N1 C4 H4 109.7
C3 C4 H4 109.7
C5 C4 H4 109.7
C4 C5 C6 112.35(10)
C4 C5 H5B 109.1
C6 C5 H5B 109.1
C4 C5 H5A 109.1
C6 C5 H5A 109.1
H5B C5 H5A 107.9
O2 C6 C16 111.23(10)
O2 C6 C5 106.54(10)
C16 C6 C5 111.11(10)
O2 C6 C7 111.31(10)
C16 C6 C7 111.54(10)
C5 C6 C7 104.81(10)
N2 C7 C8 108.73(10)
N2 C7 C6 109.59(10)
C8 C7 C6 114.30(10)
N2 C7 H7 108.0
C8 C7 H7 108.0
C6 C7 H7 108.0
N1 C8 C17 111.18(10)
N1 C8 C7 108.19(10)
C17 C8 C7 108.31(10)
N1 C8 H8 109.7
C17 C8 H8 109.7
C7 C8 H8 109.7
C10 C9 C1 112.10(10)
C10 C9 H9A 109.2
C1 C9 H9A 109.2
C10 C9 H9B 109.2
C1 C9 H9B 109.2
H9A C9 H9B 107.9
C15 C10 C11 118.06(13)
C15 C10 C9 120.53(12)
C11 C10 C9 121.41(13)
C12 C11 C10 120.60(14)
C12 C11 H11 119.7
C10 C11 H11 119.7
C13 C12 C11 120.37(14)
C13 C12 H12 119.8
C11 C12 H12 119.8
C14 C13 C12 119.77(14)
C14 C13 H13 120.1
C12 C13 H13 120.1
C13 C14 C15 119.74(14)
C13 C14 H14 120.1
C15 C14 H14 120.1
C10 C15 C14 121.45(13)
C10 C15 H15 119.3
C14 C15 H15 119.3
C6 C16 H16B 109.5
C6 C16 H16C 109.5
H16B C16 H16C 109.5
C6 C16 H16A 109.5
H16B C16 H16A 109.5
H16C C16 H16A 109.5
C22 C17 C18 118.44(12)
C22 C17 C8 121.42(12)
C18 C17 C8 119.93(11)
C19 C18 C17 120.51(13)
C19 C18 H18 119.7
C17 C18 H18 119.7
C18 C19 C20 120.44(13)
C18 C19 H19 119.8
C20 C19 H19 119.8
C21 C20 C19 119.45(13)
C21 C20 H20 120.3
C19 C20 H20 120.3
C20 C21 C22 120.36(14)
C20 C21 H21 119.8
C22 C21 H21 119.8
C17 C22 C21 120.80(13)
C17 C22 H22 119.6
C21 C22 H22 119.6
C33 O5 C32 109.19(9)
C36 O6 H6 111.3(12)
C38 N3 C34 115.01(10)
C38 N3 C31 112.60(10)
C34 N3 C31 110.71(10)
O8 N4 O7 124.36(12)
O8 N4 C37 119.03(11)
O7 N4 C37 116.58(12)
N3 C31 C32 107.89(10)
N3 C31 C39 115.78(10)
C32 C31 C39 111.20(10)
N3 C31 H31 107.2
C32 C31 H31 107.2
C39 C31 H31 107.2
O5 C32 C31 111.48(10)
O5 C32 H32B 109.3
C31 C32 H32B 109.3
O5 C32 H32A 109.3
C31 C32 H32A 109.3
H32B C32 H32A 108.0
O5 C33 C34 112.03(10)
O5 C33 H33A 109.2
C34 C33 H33A 109.2
O5 C33 H33B 109.2
C34 C33 H33B 109.2
H33A C33 H33B 107.9
N3 C34 C35 111.20(10)
N3 C34 C33 107.80(10)
C35 C34 C33 108.78(10)
N3 C34 H34 109.7
C35 C34 H34 109.7
C33 C34 H34 109.7
C34 C35 C36 111.80(11)
C34 C35 H35A 109.3
C36 C35 H35A 109.3
C34 C35 H35B 109.3
C36 C35 H35B 109.3
H35A C35 H35B 107.9
O6 C36 C46 111.98(11)
O6 C36 C35 106.32(10)
C46 C36 C35 110.85(11)
O6 C36 C37 110.66(10)
C46 C36 C37 112.51(11)
C35 C36 C37 104.06(10)
N4 C37 C38 109.94(10)
N4 C37 C36 109.23(10)
C38 C37 C36 112.57(10)
N4 C37 H37 108.3
C38 C37 H37 108.3
C36 C37 H37 108.3
N3 C38 C47 110.39(10)
N3 C38 C37 108.37(10)
C47 C38 C37 109.53(10)
N3 C38 H38 109.5
C47 C38 H38 109.5
C37 C38 H38 109.5
C40 C39 C31 110.93(10)
C40 C39 H39B 109.5
C31 C39 H39B 109.5
C40 C39 H39A 109.5
C31 C39 H39A 109.5
H39B C39 H39A 108.0
C41 C40 C45 118.02(12)
C41 C40 C39 122.01(12)
C45 C40 C39 119.88(12)
C40 C41 C42 121.08(13)
C40 C41 H41 119.5
C42 C41 H41 119.5
C43 C42 C41 120.16(13)
C43 C42 H42 119.9
C41 C42 H42 119.9
C44 C43 C42 119.40(13)
C44 C43 H43 120.3
C42 C43 H43 120.3
C45 C44 C43 120.49(14)
C45 C44 H44 119.8
C43 C44 H44 119.8
C44 C45 C40 120.81(13)
C44 C45 H45 119.6
C40 C45 H45 119.6
C36 C46 H46B 109.5
C36 C46 H46C 109.5
H46B C46 H46C 109.5
C36 C46 H46A 109.5
H46B C46 H46A 109.5
H46C C46 H46A 109.5
C48 C47 C52 118.93(12)
C48 C47 C38 120.62(12)
C52 C47 C38 120.44(12)
C49 C48 C47 120.21(13)
C49 C48 H48 119.9
C47 C48 H48 119.9
C50 C49 C48 120.45(14)
C50 C49 H49 119.8
C48 C49 H49 119.8
C51 C50 C49 119.72(13)
C51 C50 H50 120.1
C49 C50 H50 120.1
C50 C51 C52 120.11(13)
C50 C51 H51 119.9
C52 C51 H51 119.9
C51 C52 C47 120.55(13)
C51 C52 H52 119.7
C47 C52 H52 119.7

loop_
_geom_bond_atom_site_label_1
_geom_bond_atom_site_label_2
_geom_bond_distance
O1 C3 1.4229(17)
O1 C2 1.4278(18)
O2 C6 1.4256(14)
O2 H2 0.873(19)
O3 N2 1.2224(15)
O4 N2 1.2272(15)
N1 C4 1.4747(16)
N1 C8 1.4766(16)
N1 C1 1.4790(16)
N2 C7 1.5001(15)
C1 C2 1.5216(19)
C1 C9 1.5529(17)
C1 H1 1.0000
C2 H2A 0.9900
C2 H2B 0.9900
C3 C4 1.5152(18)
C3 H3B 0.9900
C3 H3A 0.9900
C4 C5 1.5155(17)
C4 H4 1.0000
C5 C6 1.5203(17)
C5 H5B 0.9900
C5 H5A 0.9900
C6 C16 1.5187(17)
C6 C7 1.5450(17)
C7 C8 1.5371(17)
C7 H7 1.0000
C8 C17 1.5166(17)
C8 H8 1.0000
C9 C10 1.5067(18)
C9 H9A 0.9900
C9 H9B 0.9900
C10 C15 1.388(2)
C10 C11 1.3976(19)
C11 C12 1.387(2)
C11 H11 0.9500
C12 C13 1.384(2)
C12 H12 0.9500
C13 C14 1.381(2)
C13 H13 0.9500
C14 C15 1.389(2)
C14 H14 0.9500
C15 H15 0.9500
C16 H16B 0.9800
C16 H16C 0.9800
C16 H16A 0.9800
C17 C22 1.3887(19)
C17 C18 1.4021(18)
C18 C19 1.383(2)
C18 H18 0.9500
C19 C20 1.389(2)
C19 H19 0.9500
C20 C21 1.381(2)
C20 H20 0.9500
C21 C22 1.390(2)
C21 H21 0.9500
C22 H22 0.9500
O5 C33 1.4286(16)
O5 C32 1.4362(16)
O6 C36 1.4195(16)
O6 H6 0.89(2)
O7 N4 1.2316(16)
O8 N4 1.2214(16)
N3 C38 1.4728(16)
N3 C34 1.4737(16)
N3 C31 1.4747(16)
N4 C37 1.5021(17)
C31 C32 1.5241(18)
C31 C39 1.5611(18)
C31 H31 1.0000
C32 H32B 0.9900
C32 H32A 0.9900
C33 C34 1.5161(18)
C33 H33A 0.9900
C33 H33B 0.9900
C34 C35 1.5149(18)
C34 H34 1.0000
C35 C36 1.5244(18)
C35 H35A 0.9900
C35 H35B 0.9900
C36 C46 1.5177(18)
C36 C37 1.5531(17)
C37 C38 1.5369(18)
C37 H37 1.0000
C38 C47 1.5223(18)
C38 H38 1.0000
C39 C40 1.5058(18)
C39 H39B 0.9900
C39 H39A 0.9900
C40 C41 1.3900(19)
C40 C45 1.4041(19)
C41 C42 1.392(2)
C41 H41 0.9500
C42 C43 1.388(2)
C42 H42 0.9500
C43 C44 1.385(2)
C43 H43 0.9500
C44 C45 1.385(2)
C44 H44 0.9500
C45 H45 0.9500
C46 H46B 0.9800
C46 H46C 0.9800
C46 H46A 0.9800
C47 C48 1.3911(19)
C47 C52 1.3928(19)
C48 C49 1.3881(19)
C48 H48 0.9500
C49 C50 1.382(2)
C49 H49 0.9500
C50 C51 1.382(2)
C50 H50 0.9500
C51 C52 1.387(2)
C51 H51 0.9500
C52 H52 0.9500

loop_
_geom_hbond_atom_site_label_D
_geom_hbond_atom_site_label_H
_geom_hbond_atom_site_label_A
_geom_hbond_distance_DH
_geom_hbond_distance_HA
_geom_hbond_distance_DA
_geom_hbond_angle_DHA
_geom_hbond_site_symmetry_A
O6 H6 O1 0.89(2) 1.83(2) 2.7173(14) 172.8(18) 2_466
O2 H2 O5 0.873(19) 1.98(2) 2.8226(13) 162.1(17) 1_655

loop_
_geom_torsion_atom_site_label_1
_geom_torsion_atom_site_label_2
_geom_torsion_atom_site_label_3
_geom_torsion_atom_site_label_4
_geom_torsion
C4 N1 C1 C2 58.01(13)
C8 N1 C1 C2 -173.19(10)
C4 N1 C1 C9 -65.81(14)
C8 N1 C1 C9 62.99(14)
C3 O1 C2 C1 60.03(14)
N1 C1 C2 O1 -58.90(13)
C9 C1 C2 O1 68.07(13)
C2 O1 C3 C4 -59.35(15)
C8 N1 C4 C3 175.13(10)
C1 N1 C4 C3 -56.72(13)
C8 N1 C4 C5 56.24(13)
C1 N1 C4 C5 -175.61(10)
O1 C3 C4 N1 56.93(14)
O1 C3 C4 C5 177.46(11)
N1 C4 C5 C6 -58.55(13)
C3 C4 C5 C6 -177.36(11)
C4 C5 C6 O2 -60.80(13)
C4 C5 C6 C16 177.90(10)
C4 C5 C6 C7 57.28(12)
O3 N2 C7 C8 131.12(11)
O4 N2 C7 C8 -50.80(14)
O3 N2 C7 C6 -103.30(12)
O4 N2 C7 C6 74.78(13)
O2 C6 C7 N2 -65.42(12)
C16 C6 C7 N2 59.46(13)
C5 C6 C7 N2 179.79(10)
O2 C6 C7 C8 56.89(13)
C16 C6 C7 C8 -178.23(10)
C5 C6 C7 C8 -57.90(13)
C4 N1 C8 C17 -172.96(10)
C1 N1 C8 C17 59.50(13)
C4 N1 C8 C7 -54.14(12)
C1 N1 C8 C7 178.32(10)
N2 C7 C8 N1 179.66(9)
C6 C7 C8 N1 56.88(13)
N2 C7 C8 C17 -59.72(12)
C6 C7 C8 C17 177.50(10)
N1 C1 C9 C10 -163.51(11)
C2 C1 C9 C10 73.77(15)
C1 C9 C10 C15 76.00(15)
C1 C9 C10 C11 -103.89(15)
C15 C10 C11 C12 0.1(2)
C9 C10 C11 C12 179.94(13)
C10 C11 C12 C13 0.8(2)
C11 C12 C13 C14 -0.5(2)
C12 C13 C14 C15 -0.5(2)
C11 C10 C15 C14 -1.14(19)
C9 C10 C15 C14 178.97(12)
C13 C14 C15 C10 1.4(2)
N1 C8 C17 C22 -133.03(12)
C7 C8 C17 C22 108.23(13)
N1 C8 C17 C18 52.35(15)
C7 C8 C17 C18 -66.40(14)
C22 C17 C18 C19 -0.22(18)
C8 C17 C18 C19 174.57(11)
C17 C18 C19 C20 -0.25(19)
C18 C19 C20 C21 0.7(2)
C19 C20 C21 C22 -0.6(2)
C18 C17 C22 C21 0.25(18)
C8 C17 C22 C21 -174.45(12)
C20 C21 C22 C17 0.2(2)
C38 N3 C31 C32 -171.06(10)
C34 N3 C31 C32 58.63(12)
C38 N3 C31 C39 63.64(13)
C34 N3 C31 C39 -66.67(13)
C33 O5 C32 C31 59.42(13)
N3 C31 C32 O5 -58.89(13)
C39 C31 C32 O5 69.10(13)
C32 O5 C33 C34 -59.77(13)
C38 N3 C34 C35 53.24(14)
C31 N3 C34 C35 -177.74(10)
C38 N3 C34 C33 172.40(10)
C31 N3 C34 C33 -58.58(13)
O5 C33 C34 N3 59.19(13)
O5 C33 C34 C35 179.87(10)
N3 C34 C35 C36 -57.59(13)
C33 C34 C35 C36 -176.16(10)
C34 C35 C36 O6 -56.87(13)
C34 C35 C36 C46 -178.80(11)
C34 C35 C36 C37 60.02(13)
O8 N4 C37 C38 -39.90(15)
O7 N4 C37 C38 141.91(11)
O8 N4 C37 C36 84.09(13)
O7 N4 C37 C36 -94.10(13)
O6 C36 C37 N4 -70.03(13)
C46 C36 C37 N4 56.08(14)
C35 C36 C37 N4 176.14(10)
O6 C36 C37 C38 52.39(14)
C46 C36 C37 C38 178.50(11)
C35 C36 C37 C38 -61.44(13)
C34 N3 C38 C47 -172.58(10)
C31 N3 C38 C47 59.34(13)
C34 N3 C38 C37 -52.62(13)
C31 N3 C38 C37 179.29(10)
N4 C37 C38 N3 -179.86(10)
C36 C37 C38 N3 58.12(13)
N4 C37 C38 C47 -59.37(13)
C36 C37 C38 C47 178.61(11)
N3 C31 C39 C40 -147.56(11)
C32 C31 C39 C40 88.85(13)
C31 C39 C40 C41 -86.94(15)
C31 C39 C40 C45 89.52(14)
C45 C40 C41 C42 -2.25(19)
C39 C40 C41 C42 174.27(13)
C40 C41 C42 C43 1.3(2)
C41 C42 C43 C44 0.8(2)
C42 C43 C44 C45 -1.9(2)
C43 C44 C45 C40 1.0(2)
C41 C40 C45 C44 1.12(19)
C39 C40 C45 C44 -175.47(12)
N3 C38 C47 C48 43.28(16)
C37 C38 C47 C48 -75.97(14)
N3 C38 C47 C52 -137.59(12)
C37 C38 C47 C52 103.16(13)
C52 C47 C48 C49 1.19(19)
C38 C47 C48 C49 -179.67(12)
C47 C48 C49 C50 -0.4(2)
C48 C49 C50 C51 -0.8(2)
C49 C50 C51 C52 1.2(2)
C50 C51 C52 C47 -0.4(2)
C48 C47 C52 C51 -0.82(19)
C38 C47 C52 C51 -179.96(12)
